data_7010942
loop_
_publ_author_name
'Mokuolu, Q. Folashade'
'Avent, Anthony G.'
'Hitchcock, Peter B.'
'Love, Jason B.'

_publ_section_title
;
 Amidophosphine ligands as constructs for early--late heterobimetallic
 complexes; the formation of an anisotropic metallocage&#x2020;
;
_journal_issue 18
_journal_name_full 'Journal of the Chemical Society, Dalton Transactions'
_journal_page_first 2551
_journal_paper_doi 10.1039/b105698k
_journal_year 2001
_chemical_compound_source 'synthesis as described'
_chemical_formula_moiety '(C63 H69 Cl N3 P3 Pt Si3 Ti)3.5(C6D6)'
_chemical_formula_sum 'C84 H69 Cl D21 N3 P3 Pt Si3 Ti'
_chemical_formula_weight 1618.43
_chemical_name_common
;
[PtTiCl{(SiMe3)N(C6H4)P(C6H5)2}3].3.5(C6D6)
;
_space_group_IT_number 15
_symmetry_cell_setting monoclinic
_symmetry_Int_Tables_number 15
_symmetry_space_group_name_Hall '-C 2yc'
_symmetry_space_group_name_H-M 'C 1 2/c 1'
_atom_sites_solution_hydrogens geom
_atom_sites_solution_primary direct
_atom_sites_solution_secondary difmap
_audit_conform_dict_location ftp://ftp.iucr.org/cifdics/cif_core2.1beta.dic
_audit_conform_dict_name cif_core.dic
_audit_conform_dict_version 2.1beta3
_audit_creation_date 2000-05-03T15:52:38-00:00
_audit_creation_method 'WinGX routine CIF_UPDATE'
_cell_angle_alpha 90
_cell_angle_beta 103.8860
_cell_angle_gamma 90
_cell_formula_units_Z 8
_cell_length_a 19.7739(3)
_cell_length_b 26.2764(6)
_cell_length_c 31.3507(6)
_cell_measurement_reflns_used 37351
_cell_measurement_temperature 173(2)
_cell_measurement_theta_max 25
_cell_measurement_theta_min 4
_cell_measurement_wavelength 0.71073
_cell_volume 15813.4(5)
_computing_molecular_graphics 'Ortep-3 for Windows (Farrugia, 1997)'
_computing_publication_material 'WinGX publication routines (Farrugia, 1998)'
_computing_structure_refinement 'SHELXL-97 (Sheldrick, 1997)'
_computing_structure_solution 'SHELXS-97(Sheldrick, 1997)'
_diffrn_ambient_temperature 173(2)
_diffrn_measured_fraction_theta_full 0.99
_diffrn_measured_fraction_theta_max 0.99
_diffrn_radiation_monochromator graphite
_diffrn_radiation_type MoK\a
_diffrn_radiation_wavelength 0.71073
_diffrn_reflns_av_R_equivalents 0.0684
_diffrn_reflns_av_sigmaI/netI 0.0794
_diffrn_reflns_limit_h_max 23
_diffrn_reflns_limit_h_min -23
_diffrn_reflns_limit_k_max 26
_diffrn_reflns_limit_k_min -31
_diffrn_reflns_limit_l_max 32
_diffrn_reflns_limit_l_min -37
_diffrn_reflns_number 46295
_diffrn_reflns_theta_full 25.01
_diffrn_reflns_theta_max 25.01
_diffrn_reflns_theta_min 3.72
_exptl_absorpt_coefficient_mu 2.053
_exptl_absorpt_correction_T_max 0.804
_exptl_absorpt_correction_T_min 0.758
_exptl_absorpt_correction_type multi-scan
_exptl_absorpt_process_details
;
[c.f. r.h. blessing, acta cryst. (1995), a51, 33-38]
;
_exptl_crystal_colour orange
_exptl_crystal_density_diffrn 1.342
_exptl_crystal_density_method 'not measured'
_exptl_crystal_description prism
_exptl_crystal_F_000 6552
_exptl_crystal_size_max 0.15
_exptl_crystal_size_mid 0.1
_exptl_crystal_size_min 0.1
_refine_diff_density_max 0.837
_refine_diff_density_min -0.785
_refine_diff_density_rms 0.101
_refine_ls_extinction_method none
_refine_ls_goodness_of_fit_ref 1.001
_refine_ls_hydrogen_treatment mixed
_refine_ls_matrix_type full
_refine_ls_number_parameters 895
_refine_ls_number_reflns 13842
_refine_ls_number_restraints 0
_refine_ls_restrained_S_all 1.001
_refine_ls_R_factor_all 0.0732
_refine_ls_R_factor_gt 0.0429
_refine_ls_shift/su_max 0.122
_refine_ls_shift/su_mean 0.005
_refine_ls_structure_factor_coef Fsqd
_refine_ls_weighting_scheme calc
_refine_ls_wR_factor_gt 0.0769
_refine_ls_wR_factor_ref 0.0865
_reflns_number_gt 10181
_reflns_number_total 13842
_reflns_threshold_expression >2sigma(I)
_cod_data_source_file b105698k.txt
_cod_data_source_block may200
_cod_original_sg_symbol_H-M 'C 2/c'
_cod_original_formula_sum 'C84 H69 D21 Cl N3 P3 Pt Si3 Ti'
_cod_database_code 7010942

loop_
_symmetry_equiv_pos_as_xyz
'x, y, z'
'-x, y, -z+1/2'
'x+1/2, y+1/2, z'
'-x+1/2, y+1/2, -z+1/2'
'-x, -y, -z'
'x, -y, z-1/2'
'-x+1/2, -y+1/2, -z'
'x+1/2, -y+1/2, z-1/2'

loop_
_atom_site_label
_atom_site_type_symbol
_atom_site_fract_x
_atom_site_fract_y
_atom_site_fract_z
_atom_site_U_iso_or_equiv
_atom_site_adp_type
_atom_site_occupancy
_atom_site_symmetry_multiplicity
_atom_site_calc_flag
_atom_site_refinement_flags
_atom_site_disorder_assembly
_atom_site_disorder_group
Pt Pt 0.838195(8) 0.479744(7) 0.045591(6) 0.02327(6) Uani 1 1 d . . .
Ti Ti 0.68394(4) 0.37354(3) 0.15486(3) 0.0277(2) Uani 1 1 d . . .
Cl Cl 0.62269(7) 0.33246(6) 0.19647(4) 0.0490(4) Uani 1 1 d . . .
P1 P 0.86805(6) 0.40278(5) 0.02282(4) 0.0248(3) Uani 1 1 d . . .
P2 P 0.73677(6) 0.51702(5) 0.01079(4) 0.0274(3) Uani 1 1 d . . .
P3 P 0.90415(6) 0.51168(5) 0.10928(4) 0.0249(3) Uani 1 1 d . . .
Si1 Si 0.82879(7) 0.31598(6) 0.19913(4) 0.0342(3) Uani 1 1 d . . .
Si2 Si 0.58356(7) 0.33330(6) 0.06356(5) 0.0402(4) Uani 1 1 d . . .
Si3 Si 0.65314(7) 0.48253(6) 0.19665(4) 0.0350(3) Uani 1 1 d . . .
N1 N 0.76554(17) 0.33644(14) 0.15177(11) 0.0267(9) Uani 1 1 d . . .
N2 N 0.62699(17) 0.38365(14) 0.09739(12) 0.0270(9) Uani 1 1 d . . .
N3 N 0.71049(17) 0.43839(15) 0.18053(11) 0.0267(9) Uani 1 1 d . . .
C1 C 0.8348(2) 0.35053(17) 0.05097(13) 0.0235(10) Uani 1 1 d . . .
C2 C 0.8151(2) 0.36088(17) 0.08978(14) 0.0243(10) Uani 1 1 d . . .
H2 H 0.8217 0.3943 0.1016 0.029 Uiso 1 1 calc R . .
C3 C 0.7861(2) 0.32406(18) 0.11206(14) 0.0256(11) Uani 1 1 d . . .
C4 C 0.7784(2) 0.27503(19) 0.09478(15) 0.0324(12) Uani 1 1 d . . .
H4 H 0.759 0.2492 0.1094 0.039 Uiso 1 1 calc R . .
C5 C 0.7985(2) 0.26341(19) 0.05645(16) 0.0345(12) Uani 1 1 d . . .
H5 H 0.7933 0.2297 0.0452 0.041 Uiso 1 1 calc R . .
C6 C 0.8261(2) 0.30082(19) 0.03443(15) 0.0306(12) Uani 1 1 d . . .
H6 H 0.8391 0.2927 0.008 0.037 Uiso 1 1 calc R . .
C7 C 0.8347(2) 0.38360(18) -0.03512(15) 0.0307(11) Uani 1 1 d . . .
C8 C 0.8760(3) 0.37640(19) -0.06432(16) 0.0390(13) Uani 1 1 d . . .
H8 H 0.9251 0.3796 -0.0544 0.047 Uiso 1 1 calc R . .
C9 C 0.8468(3) 0.3645(2) -0.10811(18) 0.0548(16) Uani 1 1 d . . .
H9 H 0.8759 0.3597 -0.1279 0.066 Uiso 1 1 calc R . .
C10 C 0.7761(3) 0.3596(2) -0.12259(18) 0.0528(16) Uani 1 1 d . . .
H10 H 0.756 0.3516 -0.1525 0.063 Uiso 1 1 calc R . .
C11 C 0.7342(3) 0.3662(2) -0.09385(18) 0.0490(15) Uani 1 1 d . . .
H11 H 0.6852 0.3619 -0.1039 0.059 Uiso 1 1 calc R . .
C12 C 0.7623(2) 0.37895(19) -0.05074(16) 0.0369(12) Uani 1 1 d . . .
H12 H 0.7327 0.3846 -0.0315 0.044 Uiso 1 1 calc R . .
C13 C 0.9614(2) 0.38982(19) 0.03073(14) 0.0289(11) Uani 1 1 d . . .
C14 C 1.0030(2) 0.4307(2) 0.02560(15) 0.0377(13) Uani 1 1 d . . .
H14 H 0.9825 0.4635 0.0197 0.045 Uiso 1 1 calc R . .
C15 C 1.0739(2) 0.4252(2) 0.02889(16) 0.0466(15) Uani 1 1 d . . .
H15 H 1.1014 0.4535 0.0245 0.056 Uiso 1 1 calc R . .
C16 C 1.1036(3) 0.3780(3) 0.03868(19) 0.0558(17) Uani 1 1 d . . .
H16 H 1.152 0.3736 0.0409 0.067 Uiso 1 1 calc R . .
C17 C 1.0642(3) 0.3370(3) 0.04529(19) 0.0577(17) Uani 1 1 d . . .
H17 H 1.0855 0.3048 0.0529 0.069 Uiso 1 1 calc R . .
C18 C 0.9924(2) 0.3428(2) 0.04075(17) 0.0434(14) Uani 1 1 d . . .
H18 H 0.9649 0.3143 0.0446 0.052 Uiso 1 1 calc R . .
C19 C 0.9132(2) 0.3467(2) 0.19834(17) 0.0446(14) Uani 1 1 d . . .
H19A H 0.9079 0.3838 0.1986 0.067 Uiso 1 1 calc R . .
H19B H 0.9274 0.3364 0.1717 0.067 Uiso 1 1 calc R . .
H19C H 0.9488 0.3361 0.2243 0.067 Uiso 1 1 calc R . .
C20 C 0.8415(3) 0.2458(2) 0.19867(17) 0.0498(15) Uani 1 1 d . . .
H20A H 0.7978 0.2287 0.1992 0.075 Uiso 1 1 calc R . .
H20B H 0.8777 0.2358 0.2246 0.075 Uiso 1 1 calc R . .
H20C H 0.8559 0.236 0.172 0.075 Uiso 1 1 calc R . .
C21 C 0.7997(3) 0.3323(2) 0.24994(16) 0.0450(14) Uani 1 1 d . . .
H21A H 0.7552 0.3154 0.2492 0.068 Uiso 1 1 calc R . .
H21B H 0.7938 0.3693 0.2514 0.068 Uiso 1 1 calc R . .
H21C H 0.8348 0.3209 0.2758 0.068 Uiso 1 1 calc R . .
C22 C 0.6670(2) 0.49786(18) 0.03723(14) 0.0253(11) Uani 1 1 d . . .
C23 C 0.6712(2) 0.45017(18) 0.05665(13) 0.0244(11) Uani 1 1 d . . .
H23 H 0.7103 0.4291 0.0567 0.029 Uiso 1 1 calc R . .
C24 C 0.6192(2) 0.43248(18) 0.07606(13) 0.0259(11) Uani 1 1 d . . .
C25 C 0.5602(2) 0.46251(19) 0.07306(15) 0.0308(12) Uani 1 1 d . . .
H25 H 0.5225 0.4501 0.0841 0.037 Uiso 1 1 calc R . .
C26 C 0.5562(2) 0.51025(19) 0.05410(15) 0.0323(12) Uani 1 1 d . . .
H26 H 0.5164 0.5308 0.0532 0.039 Uiso 1 1 calc R . .
C27 C 0.6090(2) 0.52865(19) 0.03641(14) 0.0318(12) Uani 1 1 d . . .
H27 H 0.606 0.5617 0.0239 0.038 Uiso 1 1 calc R . .
C28 C 0.6959(2) 0.5013(2) -0.04685(15) 0.0327(12) Uani 1 1 d . . .
C29 C 0.7352(2) 0.5038(2) -0.07806(16) 0.0396(13) Uani 1 1 d . . .
H29 H 0.7828 0.5135 -0.0692 0.047 Uiso 1 1 calc R . .
C30 C 0.7063(3) 0.4923(2) -0.12189(16) 0.0453(15) Uani 1 1 d . . .
H30 H 0.7339 0.4948 -0.1428 0.054 Uiso 1 1 calc R . .
C31 C 0.6376(2) 0.4774(2) -0.13507(16) 0.0447(14) Uani 1 1 d . . .
H31 H 0.6175 0.47 -0.1651 0.054 Uiso 1 1 calc R . .
C32 C 0.5988(3) 0.4734(2) -0.10467(17) 0.0548(17) Uani 1 1 d . . .
H32 H 0.5517 0.4626 -0.1135 0.066 Uiso 1 1 calc R . .
C33 C 0.6277(2) 0.4849(2) -0.06081(16) 0.0459(15) Uani 1 1 d . . .
H33 H 0.6 0.4814 -0.04 0.055 Uiso 1 1 calc R . .
C34 C 0.7278(2) 0.5863(2) 0.01071(18) 0.0362(13) Uani 1 1 d . . .
C35 C 0.7007(3) 0.6153(2) -0.0271(2) 0.0551(17) Uani 1 1 d . . .
H35 H 0.6865 0.5992 -0.055 0.066 Uiso 1 1 calc R . .
C36 C 0.6946(3) 0.6680(3) -0.0236(3) 0.073(2) Uani 1 1 d . . .
H36 H 0.677 0.6878 -0.0493 0.088 Uiso 1 1 calc R . .
C37 C 0.7137(3) 0.6912(3) 0.0160(3) 0.080(2) Uani 1 1 d . . .
H37 H 0.7081 0.727 0.0177 0.096 Uiso 1 1 calc R . .
C38 C 0.7410(3) 0.6640(3) 0.0539(3) 0.071(2) Uani 1 1 d . . .
H38 H 0.7548 0.6808 0.0814 0.085 Uiso 1 1 calc R . .
C39 C 0.7479(3) 0.6115(2) 0.0510(2) 0.0524(16) Uani 1 1 d . . .
H39 H 0.7667 0.5924 0.0768 0.063 Uiso 1 1 calc R . .
C40 C 0.4887(3) 0.3473(3) 0.0448(2) 0.072(2) Uani 1 1 d . . .
H40A H 0.482 0.3795 0.0285 0.108 Uiso 1 1 calc R . .
H40B H 0.4684 0.35 0.0703 0.108 Uiso 1 1 calc R . .
H40C H 0.4656 0.3198 0.0256 0.108 Uiso 1 1 calc R . .
C41 C 0.5953(3) 0.2722(2) 0.09431(19) 0.0567(16) Uani 1 1 d . . .
H41A H 0.6451 0.2646 0.1043 0.085 Uiso 1 1 calc R . .
H41B H 0.5721 0.2448 0.0751 0.085 Uiso 1 1 calc R . .
H41C H 0.5749 0.275 0.1198 0.085 Uiso 1 1 calc R . .
C42 C 0.6213(3) 0.3292(2) 0.01440(17) 0.0524(15) Uani 1 1 d . . .
H42A H 0.6147 0.3617 -0.0014 0.079 Uiso 1 1 calc R . .
H42B H 0.5979 0.302 -0.0051 0.079 Uiso 1 1 calc R . .
H42C H 0.6712 0.3216 0.0239 0.079 Uiso 1 1 calc R . .
C43 C 0.8736(2) 0.49215(17) 0.15795(14) 0.0252(11) Uani 1 1 d . . .
C44 C 0.8047(2) 0.47478(17) 0.15212(14) 0.0246(10) Uani 1 1 d . . .
H44 H 0.7744 0.475 0.1236 0.03 Uiso 1 1 calc R . .
C45 C 0.7802(2) 0.45721(17) 0.18773(14) 0.0243(10) Uani 1 1 d . . .
C46 C 0.8244(2) 0.45900(18) 0.22921(15) 0.0287(11) Uani 1 1 d . . .
H46 H 0.8082 0.4478 0.2538 0.034 Uiso 1 1 calc R . .
C47 C 0.8919(2) 0.47679(19) 0.23546(15) 0.0357(12) Uani 1 1 d . . .
H47 H 0.9216 0.4777 0.2642 0.043 Uiso 1 1 calc R . .
C48 C 0.9163(2) 0.49332(18) 0.19988(15) 0.0310(12) Uani 1 1 d . . .
H48 H 0.9627 0.5055 0.2044 0.037 Uiso 1 1 calc R . .
C49 C 0.9953(2) 0.49099(18) 0.12680(14) 0.0272(11) Uani 1 1 d . . .
C50 C 1.0078(2) 0.4390(2) 0.13217(14) 0.0341(12) Uani 1 1 d . . .
H50 H 0.9694 0.4162 0.127 0.041 Uiso 1 1 calc R . .
C51 C 1.0747(2) 0.4195(2) 0.14488(15) 0.0383(13) Uani 1 1 d . . .
H51 H 1.0822 0.3839 0.149 0.046 Uiso 1 1 calc R . .
C52 C 1.1307(2) 0.4529(2) 0.15143(16) 0.0439(14) Uani 1 1 d . . .
H52 H 1.177 0.4402 0.1595 0.053 Uiso 1 1 calc R . .
C53 C 1.1195(3) 0.5038(2) 0.14630(18) 0.0482(15) Uani 1 1 d . . .
H53 H 1.158 0.5265 0.1511 0.058 Uiso 1 1 calc R . .
C54 C 1.0520(2) 0.5231(2) 0.13405(16) 0.0375(12) Uani 1 1 d . . .
H54 H 1.045 0.5588 0.1306 0.045 Uiso 1 1 calc R . .
C55 C 0.9120(2) 0.58074(18) 0.11547(15) 0.0281(11) Uani 1 1 d . . .
C56 C 0.9329(3) 0.6084(2) 0.08318(17) 0.0433(14) Uani 1 1 d . . .
H56 H 0.9446 0.5909 0.0594 0.052 Uiso 1 1 calc R . .
C57 C 0.9370(3) 0.6606(2) 0.0848(2) 0.0543(16) Uani 1 1 d . . .
H57 H 0.9529 0.6785 0.0627 0.065 Uiso 1 1 calc R . .
C58 C 0.9182(3) 0.6872(2) 0.1181(2) 0.0589(17) Uani 1 1 d . . .
H58 H 0.9204 0.7233 0.1191 0.071 Uiso 1 1 calc R . .
C59 C 0.8961(3) 0.6602(2) 0.1500(2) 0.0616(17) Uani 1 1 d . . .
H59 H 0.8826 0.6779 0.173 0.074 Uiso 1 1 calc R . .
C60 C 0.8934(3) 0.6079(2) 0.14899(17) 0.0457(14) Uani 1 1 d . . .
H60 H 0.8785 0.5901 0.1715 0.055 Uiso 1 1 calc R . .
C61 C 0.5631(2) 0.4564(2) 0.18693(18) 0.0494(15) Uani 1 1 d . . .
H61A H 0.5637 0.4252 0.204 0.074 Uiso 1 1 calc R . .
H61B H 0.5456 0.4489 0.1556 0.074 Uiso 1 1 calc R . .
H61C H 0.5327 0.4816 0.196 0.074 Uiso 1 1 calc R . .
C62 C 0.6818(3) 0.4966(2) 0.25688(16) 0.0517(15) Uani 1 1 d . . .
H62A H 0.6801 0.4653 0.2736 0.078 Uiso 1 1 calc R . .
H62B H 0.6507 0.522 0.2648 0.078 Uiso 1 1 calc R . .
H62C H 0.7296 0.5097 0.2637 0.078 Uiso 1 1 calc R . .
C63 C 0.6561(3) 0.5418(2) 0.16545(17) 0.0464(14) Uani 1 1 d . . .
H63A H 0.7041 0.5543 0.1715 0.07 Uiso 1 1 calc R . .
H63B H 0.6264 0.5676 0.1744 0.07 Uiso 1 1 calc R . .
H63C H 0.6393 0.535 0.1339 0.07 Uiso 1 1 calc R . .
C64 C 1.0516(7) 0.2513(4) 0.1549(6) 0.066(6) Uani 0.5 1 d PG A 1
H64 H 1.0461 0.2789 0.1734 0.08 Uiso 0.5 1 calc PR A 1
C65 C 1.1161(5) 0.2280(8) 0.1602(4) 0.061(5) Uani 0.5 1 d PG A 1
H65 H 1.1548 0.2396 0.1823 0.073 Uiso 0.5 1 calc PR A 1
C66 C 1.1242(10) 0.1877(7) 0.1331(6) 0.081(9) Uani 0.5 1 d PG A 1
H66 H 1.1683 0.1718 0.1367 0.097 Uiso 0.5 1 calc PR A 1
C67 C 1.0677(15) 0.1707(7) 0.1007(7) 0.120(11) Uani 0.5 1 d PG A 1
H67 H 1.0732 0.1432 0.0822 0.143 Uiso 0.5 1 calc PR A 1
C68 C 1.0031(11) 0.1941(10) 0.0955(6) 0.125(13) Uani 0.5 1 d PG A 1
H68 H 0.9645 0.1825 0.0733 0.15 Uiso 0.5 1 calc PR A 1
C69 C 0.9951(4) 0.2344(8) 0.1225(7) 0.064(6) Uani 0.5 1 d PG A 1
H69 H 0.9509 0.2503 0.1189 0.077 Uiso 0.5 1 calc PR A 1
C70 C 0.8220(8) 0.6100(4) 0.2508(3) 0.114(4) Uani 1 1 d . B 1
H70 H 0.7974 0.5799 0.2397 0.136 Uiso 1 1 calc R B 1
C71 C 0.7878(4) 0.6589(6) 0.2485(3) 0.122(4) Uani 1 1 d . B 1
H71 H 0.7395 0.6628 0.2354 0.146 Uiso 1 1 calc R B 1
C72 C 0.8299(6) 0.7001(3) 0.2666(3) 0.098(3) Uani 1 1 d . B 1
H72 H 0.8103 0.7332 0.2661 0.118 Uiso 1 1 calc R B 1
C73 C 0.8961(5) 0.6930(4) 0.2841(3) 0.098(3) Uani 1 1 d . B 1
H73 H 0.924 0.7214 0.2963 0.118 Uiso 1 1 calc R B 1
C74 C 0.9252(5) 0.6485(5) 0.2855(3) 0.114(3) Uani 1 1 d . B 1
H74 H 0.9734 0.6448 0.2987 0.136 Uiso 1 1 calc R B 1
C75 C 0.8895(8) 0.6096(3) 0.2692(3) 0.107(4) Uani 1 1 d . B 1
H75 H 0.9133 0.578 0.2704 0.128 Uiso 1 1 calc R B 1
C76 C 0.8174(5) 0.7860(3) 0.1698(3) 0.093(2) Uani 1 1 d . C 1
H76 H 0.7988 0.7532 0.1727 0.112 Uiso 1 1 calc R C 1
C77 C 0.8861(5) 0.7958(3) 0.1875(3) 0.091(2) Uani 1 1 d . C 1
H77 H 0.9148 0.7702 0.204 0.109 Uiso 1 1 calc R C 1
C78 C 0.9142(5) 0.8423(4) 0.1818(3) 0.098(3) Uani 1 1 d . C 1
H78 H 0.9623 0.8488 0.1935 0.117 Uiso 1 1 calc R C 1
C79 C 0.8710(6) 0.8797(4) 0.1585(3) 0.117(3) Uani 1 1 d . C 1
H79 H 0.8893 0.912 0.1535 0.141 Uiso 1 1 calc R C 1
C80 C 0.8021(6) 0.8694(4) 0.1429(3) 0.111(4) Uani 1 1 d . C 1
H80 H 0.7721 0.8955 0.1281 0.133 Uiso 1 1 calc R C 1
C81 C 0.7754(4) 0.8237(4) 0.1480(3) 0.098(3) Uani 1 1 d . C 1
H81 H 0.7272 0.8175 0.1363 0.118 Uiso 1 1 calc R C 1
C82 C 0.5659(5) 0.6259(3) 0.2446(6) 0.104(3) Uani 1 1 d . . 1
H82 H 0.6121 0.6258 0.2409 0.125 Uiso 1 1 calc R . 1
C83 C 0.5119(9) 0.6261(3) 0.2099(4) 0.108(3) Uani 1 1 d . D 1
H83 H 0.5201 0.6263 0.1813 0.129 Uiso 1 1 calc R D 1
C84 C 0.4459(7) 0.6259(3) 0.2144(4) 0.104(3) Uani 1 1 d . . 1
H84 H 0.4079 0.6259 0.1893 0.125 Uiso 1 1 calc R . 1
C64A C 1.0937(17) 0.2415(7) 0.1521(6) 0.147(17) Uani 0.5 1 d PG E 2
H64A H 1.1177 0.2658 0.1727 0.176 Uiso 0.5 1 calc PR E 2
C65A C 1.1303(7) 0.2026(11) 0.1378(10) 0.122(14) Uani 0.5 1 d PG E 2
H65A H 1.1794 0.2003 0.1485 0.146 Uiso 0.5 1 calc PR E 2
C66A C 1.0952(10) 0.1670(8) 0.1077(9) 0.086(8) Uani 0.5 1 d PG E 2
H66A H 1.1203 0.1404 0.0978 0.103 Uiso 0.5 1 calc PR E 2
C67A C 1.0234(11) 0.1704(6) 0.0919(5) 0.082(7) Uani 0.5 1 d PG E 2
H67A H 0.9994 0.1461 0.0713 0.099 Uiso 0.5 1 calc PR E 2
C68A C 0.9867(6) 0.2093(9) 0.1063(6) 0.067(6) Uani 0.5 1 d PG E 2
H68A H 0.9376 0.2116 0.0955 0.08 Uiso 0.5 1 calc PR E 2
C69A C 1.0218(17) 0.2449(6) 0.1364(5) 0.093(10) Uani 0.5 1 d PG E 2
H69A H 0.9968 0.2715 0.1462 0.111 Uiso 0.5 1 calc PR E 2

loop_
_atom_site_aniso_label
_atom_site_aniso_U_11
_atom_site_aniso_U_22
_atom_site_aniso_U_33
_atom_site_aniso_U_23
_atom_site_aniso_U_13
_atom_site_aniso_U_12
Pt 0.01907(9) 0.02656(11) 0.02433(10) -0.00019(9) 0.00549(7) -0.00067(9)
Ti 0.0244(4) 0.0328(5) 0.0272(5) 0.0030(4) 0.0086(4) -0.0034(4)
Cl 0.0465(8) 0.0536(10) 0.0525(9) 0.0173(7) 0.0232(7) -0.0044(7)
P1 0.0220(6) 0.0286(7) 0.0243(7) -0.0008(5) 0.0064(5) -0.0013(5)
P2 0.0199(6) 0.0323(8) 0.0303(7) 0.0045(6) 0.0064(5) -0.0007(6)
P3 0.0218(6) 0.0276(8) 0.0264(7) -0.0028(6) 0.0075(5) -0.0017(5)
Si1 0.0342(7) 0.0373(9) 0.0281(8) 0.0025(7) 0.0016(6) 0.0015(7)
Si2 0.0297(7) 0.0393(10) 0.0467(9) -0.0026(7) -0.0003(7) -0.0077(7)
Si3 0.0341(7) 0.0441(9) 0.0291(8) -0.0009(7) 0.0119(6) 0.0062(7)
N1 0.027(2) 0.030(2) 0.025(2) 0.0040(18) 0.0080(17) 0.0007(18)
N2 0.0228(19) 0.028(2) 0.030(2) 0.0026(18) 0.0067(17) -0.0048(17)
N3 0.0231(19) 0.035(2) 0.023(2) 0.0001(18) 0.0082(16) 0.0002(18)
C1 0.020(2) 0.030(3) 0.018(2) 0.000(2) 0.0004(19) 0.000(2)
C2 0.021(2) 0.022(3) 0.029(3) -0.003(2) 0.003(2) 0.000(2)
C3 0.021(2) 0.026(3) 0.028(3) 0.002(2) 0.003(2) 0.000(2)
C4 0.032(3) 0.033(3) 0.031(3) 0.007(2) 0.006(2) -0.004(2)
C5 0.036(3) 0.025(3) 0.042(3) -0.004(2) 0.008(2) -0.004(2)
C6 0.028(3) 0.035(3) 0.027(3) -0.005(2) 0.002(2) -0.001(2)
C7 0.034(3) 0.031(3) 0.025(3) 0.000(2) 0.003(2) -0.003(2)
C8 0.047(3) 0.037(3) 0.038(3) -0.010(3) 0.020(3) -0.013(3)
C9 0.092(5) 0.043(4) 0.035(3) -0.012(3) 0.028(3) -0.019(3)
C10 0.087(5) 0.039(4) 0.027(3) -0.002(3) 0.004(3) -0.022(3)
C11 0.056(3) 0.038(4) 0.043(4) 0.006(3) -0.006(3) -0.014(3)
C12 0.042(3) 0.036(3) 0.030(3) 0.000(2) 0.003(2) -0.006(3)
C13 0.025(2) 0.040(3) 0.024(3) -0.006(2) 0.011(2) 0.000(2)
C14 0.027(3) 0.051(4) 0.036(3) 0.000(3) 0.008(2) -0.004(3)
C15 0.027(3) 0.073(5) 0.041(3) 0.002(3) 0.011(2) -0.006(3)
C16 0.024(3) 0.084(5) 0.061(4) -0.003(4) 0.013(3) 0.005(3)
C17 0.044(3) 0.062(5) 0.067(4) -0.002(3) 0.013(3) 0.023(3)
C18 0.033(3) 0.043(4) 0.057(4) 0.000(3) 0.017(3) 0.008(3)
C19 0.030(3) 0.054(4) 0.043(3) 0.004(3) -0.003(2) 0.001(3)
C20 0.061(4) 0.044(4) 0.039(3) 0.006(3) 0.003(3) 0.012(3)
C21 0.054(3) 0.045(4) 0.033(3) 0.006(3) 0.002(3) -0.003(3)
C22 0.019(2) 0.033(3) 0.024(3) -0.001(2) 0.0043(19) -0.002(2)
C23 0.019(2) 0.027(3) 0.026(3) -0.005(2) 0.004(2) -0.001(2)
C24 0.027(2) 0.033(3) 0.016(2) 0.002(2) 0.0008(19) -0.002(2)
C25 0.021(2) 0.043(3) 0.030(3) 0.007(2) 0.008(2) 0.001(2)
C26 0.020(2) 0.043(4) 0.034(3) 0.005(2) 0.007(2) 0.008(2)
C27 0.023(2) 0.041(3) 0.030(3) 0.009(2) 0.004(2) 0.007(2)
C28 0.025(2) 0.045(3) 0.028(3) 0.007(2) 0.005(2) 0.002(2)
C29 0.027(3) 0.051(4) 0.042(3) 0.008(3) 0.009(2) -0.001(2)
C30 0.036(3) 0.073(4) 0.030(3) 0.009(3) 0.015(2) 0.001(3)
C31 0.036(3) 0.069(4) 0.029(3) 0.006(3) 0.008(2) 0.005(3)
C32 0.027(3) 0.101(5) 0.036(3) -0.005(3) 0.007(2) -0.012(3)
C33 0.029(3) 0.084(5) 0.025(3) 0.001(3) 0.009(2) -0.008(3)
C34 0.018(2) 0.038(3) 0.055(4) 0.007(3) 0.012(2) 0.001(2)
C35 0.037(3) 0.048(4) 0.085(5) 0.022(4) 0.024(3) 0.006(3)
C36 0.050(4) 0.056(5) 0.120(7) 0.045(5) 0.034(4) 0.016(4)
C37 0.052(4) 0.042(5) 0.156(8) 0.006(6) 0.042(5) 0.002(4)
C38 0.052(4) 0.044(4) 0.118(6) -0.015(4) 0.022(4) -0.005(3)
C39 0.040(3) 0.036(4) 0.079(5) -0.006(3) 0.012(3) 0.005(3)
C40 0.032(3) 0.073(5) 0.099(5) -0.008(4) -0.009(3) -0.012(3)
C41 0.055(4) 0.049(4) 0.067(4) -0.002(3) 0.015(3) -0.018(3)
C42 0.058(4) 0.053(4) 0.040(3) -0.015(3) 0.001(3) -0.004(3)
C43 0.022(2) 0.022(3) 0.029(3) 0.000(2) 0.003(2) 0.002(2)
C44 0.025(2) 0.023(3) 0.025(2) -0.002(2) 0.0052(19) 0.002(2)
C45 0.024(2) 0.022(3) 0.027(3) -0.002(2) 0.005(2) 0.001(2)
C46 0.032(3) 0.030(3) 0.026(3) -0.001(2) 0.010(2) -0.001(2)
C47 0.035(3) 0.042(3) 0.028(3) -0.007(2) 0.001(2) -0.005(3)
C48 0.024(2) 0.033(3) 0.035(3) -0.006(2) 0.005(2) -0.005(2)
C49 0.026(2) 0.031(3) 0.025(3) -0.003(2) 0.008(2) -0.001(2)
C50 0.027(3) 0.045(3) 0.029(3) -0.004(2) 0.004(2) 0.000(3)
C51 0.041(3) 0.044(4) 0.029(3) 0.004(2) 0.006(2) 0.012(3)
C52 0.026(3) 0.070(5) 0.036(3) -0.005(3) 0.007(2) 0.006(3)
C53 0.031(3) 0.052(4) 0.061(4) -0.005(3) 0.011(3) -0.008(3)
C54 0.032(3) 0.038(3) 0.043(3) -0.005(3) 0.010(2) -0.006(3)
C55 0.027(2) 0.027(3) 0.031(3) 0.001(2) 0.007(2) -0.003(2)
C56 0.057(3) 0.031(3) 0.049(4) -0.006(3) 0.028(3) -0.005(3)
C57 0.062(4) 0.041(4) 0.065(4) 0.004(3) 0.023(3) -0.008(3)
C58 0.084(5) 0.026(3) 0.069(4) -0.001(3) 0.024(4) -0.003(3)
C59 0.100(5) 0.036(4) 0.054(4) -0.009(3) 0.030(4) 0.004(3)
C60 0.071(4) 0.029(3) 0.044(3) -0.003(3) 0.028(3) -0.003(3)
C61 0.036(3) 0.067(4) 0.049(4) 0.007(3) 0.019(3) 0.006(3)
C62 0.056(3) 0.064(4) 0.039(3) -0.006(3) 0.018(3) 0.007(3)
C63 0.047(3) 0.047(4) 0.046(3) 0.005(3) 0.013(3) 0.012(3)
C64 0.033(8) 0.100(14) 0.046(14) -0.021(11) -0.028(8) 0.010(9)
C65 0.064(10) 0.050(11) 0.069(11) -0.001(9) 0.018(8) 0.039(9)
C66 0.12(2) 0.081(14) 0.047(12) -0.020(11) 0.038(14) -0.025(13)
C67 0.13(3) 0.16(3) 0.068(17) -0.043(16) 0.014(18) 0.04(2)
C68 0.20(3) 0.12(3) 0.052(15) -0.050(15) 0.006(19) 0.03(2)
C69 0.063(9) 0.076(16) 0.037(17) -0.033(10) -0.022(10) -0.022(10)
C70 0.165(10) 0.105(9) 0.080(7) -0.028(6) 0.046(7) -0.075(9)
C71 0.064(5) 0.218(14) 0.092(7) 0.008(8) 0.034(5) 0.011(8)
C72 0.110(7) 0.055(6) 0.137(8) 0.005(5) 0.047(7) 0.037(6)
C73 0.103(7) 0.091(8) 0.107(7) -0.015(5) 0.037(6) -0.006(6)
C74 0.132(8) 0.132(10) 0.071(6) -0.016(6) 0.013(5) 0.055(8)
C75 0.220(13) 0.037(5) 0.067(6) -0.006(4) 0.038(7) 0.022(7)
C76 0.110(7) 0.071(6) 0.109(7) -0.003(5) 0.049(6) 0.004(6)
C77 0.134(8) 0.051(6) 0.089(6) -0.006(4) 0.032(6) 0.022(5)
C78 0.112(7) 0.076(7) 0.103(7) -0.008(5) 0.022(5) 0.006(6)
C79 0.143(9) 0.068(7) 0.162(10) 0.026(6) 0.081(8) 0.001(7)
C80 0.150(9) 0.094(8) 0.121(8) 0.066(6) 0.094(7) 0.047(7)
C81 0.092(6) 0.113(8) 0.103(7) 0.025(6) 0.052(5) 0.026(6)
C82 0.084(7) 0.064(6) 0.175(11) -0.001(7) 0.056(8) -0.001(5)
C83 0.170(10) 0.085(7) 0.085(8) 0.009(5) 0.065(8) 0.036(8)
C84 0.121(9) 0.072(6) 0.096(8) -0.012(5) -0.020(6) 0.023(6)
C64A 0.12(2) 0.08(2) 0.17(3) 0.074(18) -0.10(2) -0.018(18)
C65A 0.079(18) 0.09(2) 0.18(3) 0.02(2) -0.016(18) 0.018(16)
C66A 0.063(12) 0.100(19) 0.090(19) 0.010(15) 0.009(12) 0.016(11)
C67A 0.084(14) 0.096(18) 0.061(13) -0.004(12) 0.007(11) 0.036(12)
C68A 0.080(12) 0.082(18) 0.027(13) -0.019(11) -0.011(10) 0.011(13)
C69A 0.19(3) 0.056(13) 0.013(13) -0.010(10) -0.011(16) 0.023(19)

loop_
_atom_type_symbol
_atom_type_description
_atom_type_scat_dispersion_real
_atom_type_scat_dispersion_imag
_atom_type_scat_source
C C 0.0033 0.0016 'International Tables Vol C Tables 4.2.6.8 and 6.1.1.4'
H H 0 0 'International Tables Vol C Tables 4.2.6.8 and 6.1.1.4'
Cl Cl 0.1484 0.1585 'International Tables Vol C Tables 4.2.6.8 and 6.1.1.4'
N N 0.0061 0.0033 'International Tables Vol C Tables 4.2.6.8 and 6.1.1.4'
P P 0.1023 0.0942 'International Tables Vol C Tables 4.2.6.8 and 6.1.1.4'
Pt Pt -1.7033 8.3905 'International Tables Vol C Tables 4.2.6.8 and 6.1.1.4'
Si Si 0.0817 0.0704 'International Tables Vol C Tables 4.2.6.8 and 6.1.1.4'
Ti Ti 0.2776 0.4457 'International Tables Vol C Tables 4.2.6.8 and 6.1.1.4'

loop_
_geom_angle_atom_site_label_1
_geom_angle_atom_site_label_2
_geom_angle_atom_site_label_3
_geom_angle
_geom_angle_site_symmetry_1
_geom_angle_site_symmetry_3
_geom_angle_publ_flag
P2 Pt P3 121.35(4) . . ?
P2 Pt P1 120.09(4) . . ?
P3 Pt P1 117.95(4) . . ?
N2 Ti N3 108.44(16) . . ?
N2 Ti N1 109.84(15) . . ?
N3 Ti N1 109.15(15) . . ?
N2 Ti Cl 109.68(11) . . ?
N3 Ti Cl 108.40(11) . . ?
N1 Ti Cl 111.27(12) . . ?
C13 P1 C1 105.1(2) . . ?
C13 P1 C7 101.1(2) . . ?
C1 P1 C7 100.6(2) . . ?
C13 P1 Pt 116.88(16) . . ?
C1 P1 Pt 111.38(14) . . ?
C7 P1 Pt 119.59(16) . . ?
C34 P2 C22 100.9(2) . . ?
C34 P2 C28 101.6(2) . . ?
C22 P2 C28 100.4(2) . . ?
C34 P2 Pt 120.40(16) . . ?
C22 P2 Pt 109.71(15) . . ?
C28 P2 Pt 120.39(16) . . ?
C55 P3 C49 102.1(2) . . ?
C55 P3 C43 103.0(2) . . ?
C49 P3 C43 99.39(19) . . ?
C55 P3 Pt 118.49(15) . . ?
C49 P3 Pt 118.01(15) . . ?
C43 P3 Pt 113.10(14) . . ?
N1 Si1 C19 108.1(2) . . ?
N1 Si1 C20 111.2(2) . . ?
C19 Si1 C20 107.8(3) . . ?
N1 Si1 C21 110.1(2) . . ?
C19 Si1 C21 111.9(2) . . ?
C20 Si1 C21 107.7(2) . . ?
N2 Si2 C41 110.5(2) . . ?
N2 Si2 C40 110.3(2) . . ?
C41 Si2 C40 109.0(3) . . ?
N2 Si2 C42 107.6(2) . . ?
C41 Si2 C42 110.6(3) . . ?
C40 Si2 C42 108.8(3) . . ?
N3 Si3 C63 107.2(2) . . ?
N3 Si3 C61 111.3(2) . . ?
C63 Si3 C61 111.9(2) . . ?
N3 Si3 C62 110.8(2) . . ?
C63 Si3 C62 109.1(3) . . ?
C61 Si3 C62 106.5(2) . . ?
C3 N1 Si1 111.5(3) . . ?
C3 N1 Ti 125.4(3) . . ?
Si1 N1 Ti 123.08(19) . . ?
C24 N2 Si2 113.8(3) . . ?
C24 N2 Ti 122.6(3) . . ?
Si2 N2 Ti 123.5(2) . . ?
C45 N3 Si3 112.7(3) . . ?
C45 N3 Ti 122.3(3) . . ?
Si3 N3 Ti 125.03(19) . . ?
C2 C1 C6 118.1(4) . . ?
C2 C1 P1 118.8(3) . . ?
C6 C1 P1 123.1(3) . . ?
C1 C2 C3 122.5(4) . . ?
C2 C3 C4 117.9(4) . . ?
C2 C3 N1 120.9(4) . . ?
C4 C3 N1 121.3(4) . . ?
C5 C4 C3 120.8(4) . . ?
C4 C5 C6 120.3(5) . . ?
C5 C6 C1 120.4(4) . . ?
C8 C7 C12 118.3(4) . . ?
C8 C7 P1 124.2(4) . . ?
C12 C7 P1 117.5(3) . . ?
C7 C8 C9 120.9(5) . . ?
C10 C9 C8 119.8(5) . . ?
C9 C10 C11 120.0(5) . . ?
C10 C11 C12 120.7(5) . . ?
C11 C12 C7 120.3(5) . . ?
C18 C13 C14 118.5(4) . . ?
C18 C13 P1 125.0(4) . . ?
C14 C13 P1 116.5(4) . . ?
C13 C14 C15 121.8(5) . . ?
C16 C15 C14 118.6(5) . . ?
C17 C16 C15 120.9(5) . . ?
C16 C17 C18 119.8(5) . . ?
C13 C18 C17 120.3(5) . . ?
C23 C22 C27 119.5(4) . . ?
C23 C22 P2 118.2(3) . . ?
C27 C22 P2 122.2(4) . . ?
C22 C23 C24 121.4(4) . . ?
C25 C24 C23 118.4(4) . . ?
C25 C24 N2 122.1(4) . . ?
C23 C24 N2 119.5(4) . . ?
C26 C25 C24 120.2(4) . . ?
C27 C26 C25 121.3(4) . . ?
C26 C27 C22 119.1(5) . . ?
C33 C28 C29 117.4(4) . . ?
C33 C28 P2 123.0(4) . . ?
C29 C28 P2 119.5(4) . . ?
C30 C29 C28 121.3(4) . . ?
C31 C30 C29 120.0(4) . . ?
C32 C31 C30 119.5(5) . . ?
C31 C32 C33 120.6(5) . . ?
C28 C33 C32 121.2(4) . . ?
C39 C34 C35 118.4(5) . . ?
C39 C34 P2 117.6(4) . . ?
C35 C34 P2 124.0(5) . . ?
C36 C35 C34 119.7(6) . . ?
C37 C36 C35 120.5(7) . . ?
C36 C37 C38 121.4(7) . . ?
C37 C38 C39 118.8(7) . . ?
C38 C39 C34 121.2(6) . . ?
C48 C43 C44 118.8(4) . . ?
C48 C43 P3 122.3(3) . . ?
C44 C43 P3 118.8(3) . . ?
C45 C44 C43 121.0(4) . . ?
C46 C45 C44 118.5(4) . . ?
C46 C45 N3 121.9(4) . . ?
C44 C45 N3 119.6(4) . . ?
C45 C46 C47 121.0(4) . . ?
C46 C47 C48 120.1(4) . . ?
C43 C48 C47 120.5(4) . . ?
C54 C49 C50 117.8(4) . . ?
C54 C49 P3 124.7(4) . . ?
C50 C49 P3 117.4(3) . . ?
C51 C50 C49 121.9(5) . . ?
C50 C51 C52 118.7(5) . . ?
C53 C52 C51 120.2(5) . . ?
C52 C53 C54 120.6(5) . . ?
C49 C54 C53 120.7(5) . . ?
C56 C55 C60 117.4(5) . . ?
C56 C55 P3 118.4(4) . . ?
C60 C55 P3 124.0(4) . . ?
C57 C56 C55 121.5(5) . . ?
C56 C57 C58 120.6(5) . . ?
C57 C58 C59 118.4(5) . . ?
C60 C59 C58 121.1(5) . . ?
C59 C60 C55 120.9(5) . . ?
C65 C64 C69 120 . . ?
C66 C65 C64 120 . . ?
C67 C66 C65 120 . . ?
C66 C67 C68 120 . . ?
C67 C68 C69 120 . . ?
C68 C69 C64 120 . . ?
C75 C70 C71 116.2(9) . . ?
C72 C71 C70 116.2(8) . . ?
C73 C72 C71 119.9(8) . . ?
C74 C73 C72 122.1(10) . . ?
C75 C74 C73 120.7(10) . . ?
C74 C75 C70 124.9(10) . . ?
C77 C76 C81 119.5(9) . . ?
C76 C77 C78 120.7(8) . . ?
C77 C78 C79 118.8(9) . . ?
C80 C79 C78 119.0(9) . . ?
C81 C80 C79 121.8(9) . . ?
C80 C81 C76 120.1(9) . . ?
C83 C82 C84 119.2(8) . 2_655 ?
C82 C83 C84 121.4(8) . . ?
C83 C84 C82 119.3(8) . 2_655 ?
C65A C64A C69A 120 . . ?
C66A C65A C64A 120 . . ?
C65A C66A C67A 120 . . ?
C68A C67A C66A 120 . . ?
C67A C68A C69A 120 . . ?
C68A C69A C64A 120 . . ?

loop_
_geom_bond_atom_site_label_1
_geom_bond_atom_site_label_2
_geom_bond_distance
_geom_bond_site_symmetry_2
_geom_bond_publ_flag
Pt P2 2.2631(12) . ?
Pt P3 2.2677(12) . ?
Pt P1 2.2696(12) . ?
Ti N2 1.900(4) . ?
Ti N3 1.904(4) . ?
Ti N1 1.907(3) . ?
Ti Cl 2.2565(14) . ?
P1 C13 1.834(4) . ?
P1 C1 1.837(4) . ?
P1 C7 1.847(5) . ?
P2 C34 1.830(5) . ?
P2 C22 1.841(4) . ?
P2 C28 1.840(5) . ?
P3 C55 1.827(5) . ?
P3 C49 1.836(4) . ?
P3 C43 1.843(4) . ?
Si1 N1 1.779(4) . ?
Si1 C19 1.860(5) . ?
Si1 C20 1.862(5) . ?
Si1 C21 1.869(5) . ?
Si2 N2 1.782(4) . ?
Si2 C41 1.859(6) . ?
Si2 C40 1.863(5) . ?
Si2 C42 1.870(5) . ?
Si3 N3 1.778(4) . ?
Si3 C63 1.848(5) . ?
Si3 C61 1.863(5) . ?
Si3 C62 1.873(5) . ?
N1 C3 1.437(5) . ?
N2 C24 1.438(6) . ?
N3 C45 1.430(5) . ?
C1 C2 1.390(6) . ?
C1 C6 1.401(6) . ?
C2 C3 1.395(6) . ?
C3 C4 1.392(6) . ?
C4 C5 1.388(6) . ?
C5 C6 1.386(6) . ?
C7 C8 1.379(6) . ?
C7 C12 1.402(6) . ?
C8 C9 1.392(7) . ?
C9 C10 1.368(8) . ?
C10 C11 1.374(7) . ?
C11 C12 1.374(7) . ?
C13 C18 1.381(7) . ?
C13 C14 1.387(6) . ?
C14 C15 1.389(6) . ?
C15 C16 1.377(8) . ?
C16 C17 1.375(8) . ?
C17 C18 1.401(7) . ?
C22 C23 1.387(6) . ?
C22 C27 1.399(6) . ?
C23 C24 1.395(5) . ?
C24 C25 1.394(6) . ?
C25 C26 1.382(6) . ?
C26 C27 1.382(6) . ?
C28 C33 1.385(6) . ?
C28 C29 1.390(6) . ?
C29 C30 1.389(7) . ?
C30 C31 1.378(7) . ?
C31 C32 1.363(6) . ?
C32 C33 1.390(7) . ?
C34 C39 1.396(7) . ?
C34 C35 1.403(7) . ?
C35 C36 1.397(9) . ?
C36 C37 1.353(10) . ?
C37 C38 1.383(10) . ?
C38 C39 1.390(8) . ?
C43 C48 1.382(6) . ?
C43 C44 1.407(6) . ?
C44 C45 1.398(6) . ?
C45 C46 1.383(6) . ?
C46 C47 1.383(6) . ?
C47 C48 1.387(6) . ?
C49 C54 1.378(6) . ?
C49 C50 1.392(7) . ?
C50 C51 1.385(6) . ?
C51 C52 1.390(7) . ?
C52 C53 1.359(7) . ?
C53 C54 1.392(7) . ?
C55 C56 1.388(6) . ?
C55 C60 1.391(6) . ?
C56 C57 1.373(7) . ?
C57 C58 1.380(7) . ?
C58 C59 1.381(8) . ?
C59 C60 1.374(7) . ?
C64 C65 1.39 . ?
C64 C69 1.39 . ?
C65 C66 1.39 . ?
C66 C67 1.39 . ?
C67 C68 1.39 . ?
C68 C69 1.39 . ?
C70 C75 1.320(13) . ?
C70 C71 1.445(13) . ?
C71 C72 1.400(13) . ?
C72 C73 1.306(11) . ?
C73 C74 1.301(11) . ?
C74 C75 1.275(12) . ?
C76 C77 1.363(10) . ?
C76 C81 1.368(10) . ?
C77 C78 1.372(10) . ?
C78 C79 1.389(11) . ?
C79 C80 1.359(12) . ?
C80 C81 1.336(11) . ?
C82 C83 1.329(12) . ?
C82 C84 1.357(12) 2_655 ?
C83 C84 1.347(12) . ?
C84 C82 1.357(12) 2_655 ?
C64A C65A 1.39 . ?
C64A C69A 1.39 . ?
C65A C66A 1.39 . ?
C66A C67A 1.39 . ?
C67A C68A 1.39 . ?
C68A C69A 1.39 . ?
